data_4340149
loop_
_publ_author_name
'Cotton, F. Albert'
'Li, Zhong'
'Liu, Chun Y.'
'Murillo, Carlos A.'
'Villagr\'an, Dino'

_publ_section_title
;
 Strong electronic interaction between two dimolybdenum units linked by a
 tetraazatetracene.
;
_journal_issue 2
_journal_name_full 'Inorganic chemistry'
_journal_page_first 767
_journal_page_last 778
_journal_paper_doi 10.1021/ic051614d
_journal_volume 45
_journal_year 2006
_chemical_formula_moiety '[Mo2(C15H15N2O2)3]2C14H8N4(PF6)2,4CH2Cl2'
_chemical_formula_sum 'C108 H106 Cl8 F12 Mo4 N16 O12 P2'
_chemical_formula_weight 2777.39
_chemical_name_common '[Mo2(DAniF)3]2C14H8N4(PF6)2,4CH2Cl2'
_chemical_name_systematic
; 
 ? 
;
_space_group_IT_number 2
_symmetry_cell_setting triclinic
_symmetry_space_group_name_Hall '-P 1'
_symmetry_space_group_name_H-M 'P -1'
_atom_sites_solution_hydrogens geom
_atom_sites_solution_primary direct
_atom_sites_solution_secondary difmap
_audit_creation_method SHELXL-97
_cell_angle_alpha 60.865(2)
_cell_angle_beta 81.414(2)
_cell_angle_gamma 70.215(2)
_cell_formula_units_Z 1
_cell_length_a 12.3360(15)
_cell_length_b 16.948(2)
_cell_length_c 17.203(2)
_cell_measurement_reflns_used 10617
_cell_measurement_temperature 213(2)
_cell_measurement_theta_max 25.323
_cell_measurement_theta_min 2.197
_cell_volume 2955.6(6)
_computing_cell_refinement SAINT
_computing_data_collection SMART
_computing_data_reduction SAINT
_computing_molecular_graphics XP
_computing_publication_material CIFTAB
_computing_structure_refinement 'SHELXL-97 (Sheldrick, 1997)'
_computing_structure_solution 'SHELXS-97 (Sheldrick, 1990)'
_diffrn_ambient_temperature 213(2)
_diffrn_measured_fraction_theta_full 0.983
_diffrn_measured_fraction_theta_max 0.983
_diffrn_measurement_device_type 'BRUKER SMART 1000'
_diffrn_measurement_method \w-scans
_diffrn_radiation_monochromator graphite
_diffrn_radiation_source 'normal-focus sealed tube'
_diffrn_radiation_type MoK\a
_diffrn_radiation_wavelength 0.71073
_diffrn_reflns_av_R_equivalents 0.0280
_diffrn_reflns_av_sigmaI/netI 0.0516
_diffrn_reflns_limit_h_max 11
_diffrn_reflns_limit_h_min -14
_diffrn_reflns_limit_k_max 19
_diffrn_reflns_limit_k_min -20
_diffrn_reflns_limit_l_max 20
_diffrn_reflns_limit_l_min -20
_diffrn_reflns_number 17471
_diffrn_reflns_theta_full 25.32
_diffrn_reflns_theta_max 25.32
_diffrn_reflns_theta_min 1.75
_diffrn_standards_number 'None (area detector data)'
_exptl_absorpt_coefficient_mu 0.706
_exptl_absorpt_correction_T_max 0.9723
_exptl_absorpt_correction_T_min 0.8004
_exptl_absorpt_correction_type multi-scan
_exptl_absorpt_process_details SADABS
_exptl_crystal_colour black
_exptl_crystal_density_diffrn 1.560
_exptl_crystal_density_method 'not measured'
_exptl_crystal_description block
_exptl_crystal_F_000 1404
_exptl_crystal_size_max 0.33
_exptl_crystal_size_mid 0.12
_exptl_crystal_size_min 0.04
_refine_diff_density_max 0.689
_refine_diff_density_min -0.586
_refine_diff_density_rms 0.081
_refine_ls_extinction_method none
_refine_ls_goodness_of_fit_ref 1.052
_refine_ls_hydrogen_treatment noref
_refine_ls_matrix_type full
_refine_ls_number_parameters 788
_refine_ls_number_reflns 10617
_refine_ls_number_restraints 44
_refine_ls_restrained_S_all 1.053
_refine_ls_R_factor_all 0.0626
_refine_ls_R_factor_gt 0.0412
_refine_ls_shift/su_max 0.004
_refine_ls_shift/su_mean 0.000
_refine_ls_structure_factor_coef Fsqd
_refine_ls_weighting_details 'calc w=1/[\s^2^(Fo^2^)+(0.0410P)^2^+3.2792P] where P=(Fo^2^+2Fc^2^)/3'
_refine_ls_weighting_scheme calc
_refine_ls_wR_factor_gt 0.0953
_refine_ls_wR_factor_ref 0.1069
_reflns_number_gt 7963
_reflns_number_total 10617
_reflns_threshold_expression >2sigma(I)
_cod_data_source_file ic051614drom20050920_035939.cif
_cod_data_source_block xl
_cod_original_cell_volume 2955.7(6)
_cod_database_code 4340149

loop_
_symmetry_equiv_pos_as_xyz
'x, y, z'
'-x, -y, -z'

loop_
_atom_site_label
_atom_site_type_symbol
_atom_site_fract_x
_atom_site_fract_y
_atom_site_fract_z
_atom_site_U_iso_or_equiv
_atom_site_adp_type
_atom_site_occupancy
_atom_site_symmetry_multiplicity
_atom_site_calc_flag
_atom_site_refinement_flags
_atom_site_disorder_assembly
_atom_site_disorder_group
Mo1 Mo -0.06247(3) 0.18465(2) 0.26454(2) 0.02325(9) Uani 1 1 d . . .
Mo2 Mo 0.06134(3) 0.06219(2) 0.26385(2) 0.02368(9) Uani 1 1 d . . .
N1 N -0.0719(3) 0.1143(2) 0.40682(18) 0.0243(7) Uani 1 1 d . . .
N2 N 0.0680(3) -0.0158(2) 0.40451(18) 0.0232(7) Uani 1 1 d . . .
N3 N -0.2067(3) 0.1439(2) 0.2590(2) 0.0287(7) Uani 1 1 d . . .
N4 N -0.0705(3) 0.0157(2) 0.2515(2) 0.0285(7) Uani 1 1 d . . .
N5 N -0.0686(3) 0.2606(2) 0.12299(19) 0.0279(7) Uani 1 1 d . . .
N6 N 0.0745(3) 0.1311(2) 0.1235(2) 0.0289(7) Uani 1 1 d . . .
N7 N 0.0689(3) 0.2372(2) 0.2670(2) 0.0281(7) Uani 1 1 d . . .
N8 N 0.2035(3) 0.1021(2) 0.2737(2) 0.0296(7) Uani 1 1 d . . .
O3 O -0.6615(3) 0.3086(2) 0.3244(2) 0.0539(9) Uani 1 1 d . . .
O4 O 0.0844(3) -0.2579(2) 0.1361(2) 0.0520(8) Uani 1 1 d . . .
O5 O -0.4276(3) 0.5874(2) -0.0648(2) 0.0584(9) Uani 1 1 d . . .
O6 O 0.4185(3) -0.0235(2) -0.0571(2) 0.0719(11) Uani 1 1 d . . .
O7 O -0.0678(3) 0.6248(2) 0.1568(2) 0.0518(8) Uani 1 1 d . . .
O8 O 0.6487(3) -0.1523(3) 0.3620(2) 0.0657(10) Uani 1 1 d . . .
C1 C -0.0012(3) 0.0254(2) 0.4519(2) 0.0229(8) Uani 1 1 d . . .
C2 C -0.1485(3) 0.1554(2) 0.4560(2) 0.0243(8) Uani 1 1 d . . .
C3 C -0.2275(3) 0.2458(3) 0.4117(2) 0.0305(9) Uani 1 1 d . . .
H3A H -0.2293 0.2783 0.3498 0.037 Uiso 1 1 calc R . .
C4 C -0.3027(4) 0.2873(3) 0.4586(3) 0.0370(10) Uani 1 1 d . . .
H4A H -0.3548 0.3476 0.4283 0.044 Uiso 1 1 calc R . .
C5 C 0.1461(3) -0.1075(2) 0.4515(2) 0.0244(8) Uani 1 1 d . . .
C6 C 0.2240(3) -0.1505(3) 0.4050(3) 0.0307(9) Uani 1 1 d . . .
H6A H 0.2237 -0.1182 0.3431 0.037 Uiso 1 1 calc R . .
C7 C 0.3013(4) -0.2398(3) 0.4494(3) 0.0358(10) Uani 1 1 d . . .
H7A H 0.3520 -0.2680 0.4178 0.043 Uiso 1 1 calc R . .
C30 C -0.1798(3) 0.0663(3) 0.2499(3) 0.0323(9) Uani 1 1 d . . .
H30A H -0.2380 0.0472 0.2422 0.039 Uiso 1 1 calc R . .
C31 C -0.3241(3) 0.1862(3) 0.2729(2) 0.0292(9) Uani 1 1 d . . .
C32 C -0.3950(4) 0.1322(3) 0.3257(3) 0.0394(10) Uani 1 1 d . . .
H32A H -0.3671 0.0664 0.3511 0.047 Uiso 1 1 calc R . .
C33 C -0.5073(4) 0.1758(3) 0.3409(3) 0.0443(11) Uani 1 1 d . . .
H33A H -0.5548 0.1392 0.3753 0.053 Uiso 1 1 calc R . .
C34 C -0.5490(4) 0.2732(3) 0.3055(3) 0.0377(10) Uani 1 1 d . . .
C35 C -0.4795(3) 0.3281(3) 0.2540(3) 0.0349(9) Uani 1 1 d . . .
H35A H -0.5066 0.3937 0.2310 0.042 Uiso 1 1 calc R . .
C36 C -0.3683(3) 0.2839(3) 0.2370(3) 0.0342(9) Uani 1 1 d . . .
H36A H -0.3222 0.3210 0.2005 0.041 Uiso 1 1 calc R . .
C37 C -0.7074(4) 0.4081(3) 0.2895(3) 0.0559(13) Uani 1 1 d . . .
H37A H -0.7866 0.4243 0.3062 0.084 Uiso 1 1 calc R . .
H37B H -0.7028 0.4379 0.2258 0.084 Uiso 1 1 calc R . .
H37C H -0.6642 0.4298 0.3128 0.084 Uiso 1 1 calc R . .
C41 C -0.0434(3) -0.0576(3) 0.2255(3) 0.0302(9) Uani 1 1 d . . .
C42 C 0.0265(4) -0.1469(3) 0.2819(3) 0.0335(9) Uani 1 1 d . . .
H42A H 0.0444 -0.1606 0.3386 0.040 Uiso 1 1 calc R . .
C43 C 0.0704(4) -0.2165(3) 0.2545(3) 0.0391(10) Uani 1 1 d . . .
H43A H 0.1174 -0.2765 0.2926 0.047 Uiso 1 1 calc R . .
C44 C 0.0432(4) -0.1955(3) 0.1705(3) 0.0378(10) Uani 1 1 d . . .
C45 C -0.0307(4) -0.1080(3) 0.1156(3) 0.0419(11) Uani 1 1 d . . .
H45A H -0.0520 -0.0955 0.0602 0.050 Uiso 1 1 calc R . .
C46 C -0.0734(4) -0.0383(3) 0.1428(3) 0.0392(10) Uani 1 1 d . . .
H46A H -0.1220 0.0211 0.1052 0.047 Uiso 1 1 calc R . .
C47 C 0.1580(5) -0.3493(3) 0.1934(4) 0.0601(14) Uani 1 1 d . . .
H47A H 0.1817 -0.3873 0.1633 0.090 Uiso 1 1 calc R . .
H47B H 0.1173 -0.3794 0.2461 0.090 Uiso 1 1 calc R . .
H47C H 0.2246 -0.3429 0.2095 0.090 Uiso 1 1 calc R . .
C50 C 0.0019(3) 0.2176(3) 0.0791(2) 0.0318(9) Uani 1 1 d . . .
H50A H 0.0002 0.2482 0.0172 0.038 Uiso 1 1 calc R . .
C51 C -0.1589(3) 0.3451(3) 0.0745(2) 0.0284(9) Uani 1 1 d . . .
C52 C -0.2300(4) 0.3497(3) 0.0159(3) 0.0352(9) Uani 1 1 d . . .
H52A H -0.2178 0.2975 0.0070 0.042 Uiso 1 1 calc R . .
C53 C -0.3191(4) 0.4319(3) -0.0291(3) 0.0395(10) Uani 1 1 d . . .
H53A H -0.3662 0.4349 -0.0685 0.047 Uiso 1 1 calc R . .
C54 C -0.3382(4) 0.5098(3) -0.0159(3) 0.0386(10) Uani 1 1 d . . .
C55 C -0.2709(4) 0.5050(3) 0.0443(3) 0.0384(10) Uani 1 1 d . . .
H55A H -0.2855 0.5564 0.0549 0.046 Uiso 1 1 calc R . .
C56 C -0.1814(4) 0.4232(3) 0.0889(3) 0.0343(9) Uani 1 1 d . . .
H56A H -0.1356 0.4202 0.1292 0.041 Uiso 1 1 calc R . .
C57 C -0.4458(5) 0.6720(3) -0.0592(4) 0.0699(17) Uani 1 1 d . . .
H57A H -0.5102 0.7209 -0.0968 0.105 Uiso 1 1 calc R . .
H57B H -0.3781 0.6920 -0.0784 0.105 Uiso 1 1 calc R . .
H57C H -0.4614 0.6602 0.0012 0.105 Uiso 1 1 calc R . .
C61 C 0.1618(3) 0.0924(3) 0.0763(2) 0.0312(9) Uani 1 1 d . . .
C62 C 0.2200(4) 0.1473(3) 0.0062(3) 0.0383(10) Uani 1 1 d . . .
H62A H 0.2014 0.2119 -0.0121 0.046 Uiso 1 1 calc R . .
C63 C 0.3057(4) 0.1054(3) -0.0362(3) 0.0481(12) Uani 1 1 d . . .
H63A H 0.3442 0.1422 -0.0834 0.058 Uiso 1 1 calc R . .
C64 C 0.3345(4) 0.0095(3) -0.0089(3) 0.0474(12) Uani 1 1 d . . .
C65 C 0.2803(4) -0.0460(3) 0.0618(3) 0.0410(10) Uani 1 1 d . . .
H65A H 0.3004 -0.1108 0.0809 0.049 Uiso 1 1 calc R . .
C66 C 0.1956(4) -0.0039(3) 0.1039(3) 0.0362(10) Uani 1 1 d . . .
H66A H 0.1599 -0.0417 0.1526 0.043 Uiso 1 1 calc R . .
C67 C 0.4434(6) -0.1206(4) -0.0368(4) 0.087(2) Uani 1 1 d . . .
H67A H 0.5038 -0.1355 -0.0742 0.131 Uiso 1 1 calc R . .
H67B H 0.3755 -0.1302 -0.0469 0.131 Uiso 1 1 calc R . .
H67C H 0.4676 -0.1612 0.0245 0.131 Uiso 1 1 calc R . .
C70 C 0.1784(3) 0.1846(3) 0.2716(3) 0.0315(9) Uani 1 1 d . . .
H70A H 0.2372 0.2065 0.2734 0.038 Uiso 1 1 calc R . .
C71 C 0.0436(3) 0.3347(3) 0.2446(3) 0.0295(9) Uani 1 1 d . . .
C72 C -0.0345(4) 0.3706(3) 0.2950(3) 0.0352(9) Uani 1 1 d . . .
H72A H -0.0613 0.3294 0.3476 0.042 Uiso 1 1 calc R . .
C73 C -0.0729(4) 0.4670(3) 0.2681(3) 0.0379(10) Uani 1 1 d . . .
H73A H -0.1254 0.4904 0.3023 0.045 Uiso 1 1 calc R . .
C74 C -0.0334(4) 0.5281(3) 0.1905(3) 0.0376(10) Uani 1 1 d . . .
C75 C 0.0468(4) 0.4925(3) 0.1405(3) 0.0411(10) Uani 1 1 d . . .
H75A H 0.0750 0.5336 0.0889 0.049 Uiso 1 1 calc R . .
C76 C 0.0847(4) 0.3967(3) 0.1671(3) 0.0350(9) Uani 1 1 d . . .
H76A H 0.1379 0.3733 0.1331 0.042 Uiso 1 1 calc R . .
C77 C -0.1387(4) 0.6608(3) 0.2132(4) 0.0579(14) Uani 1 1 d . . .
H77A H -0.1576 0.7287 0.1841 0.087 Uiso 1 1 calc R . .
H77B H -0.0980 0.6343 0.2681 0.087 Uiso 1 1 calc R . .
H77C H -0.2083 0.6436 0.2254 0.087 Uiso 1 1 calc R . .
C81 C 0.3202(3) 0.0392(3) 0.2946(3) 0.0310(9) Uani 1 1 d . . .
C82 C 0.3821(4) 0.0106(3) 0.2347(3) 0.0449(11) Uani 1 1 d . . .
H82A H 0.3499 0.0352 0.1789 0.054 Uiso 1 1 calc R . .
C83 C 0.4911(4) -0.0540(4) 0.2555(3) 0.0514(13) Uani 1 1 d . . .
H83A H 0.5317 -0.0728 0.2141 0.062 Uiso 1 1 calc R . .
C84 C 0.5393(4) -0.0900(3) 0.3369(3) 0.0431(11) Uani 1 1 d . . .
C85 C 0.4777(4) -0.0645(3) 0.3992(3) 0.0456(11) Uani 1 1 d . . .
H85A H 0.5099 -0.0904 0.4553 0.055 Uiso 1 1 calc R . .
C86 C 0.3677(4) -0.0002(3) 0.3781(3) 0.0399(10) Uani 1 1 d . . .
H86A H 0.3258 0.0166 0.4204 0.048 Uiso 1 1 calc R . .
C87 C 0.7110(5) -0.1859(5) 0.3016(4) 0.0773(18) Uani 1 1 d . . .
H87A H 0.7863 -0.2276 0.3262 0.116 Uiso 1 1 calc R . .
H87B H 0.7184 -0.1330 0.2460 0.116 Uiso 1 1 calc R . .
H87C H 0.6704 -0.2198 0.2919 0.116 Uiso 1 1 calc R . .
P1 P 0.5261(12) 0.6146(10) 0.2289(8) 0.0752(14) Uani 0.438(19) 1 d PD A 1
F1 F 0.5984(13) 0.6661(11) 0.1500(8) 0.112(7) Uani 0.438(19) 1 d PD A 1
F2 F 0.4244(17) 0.7068(14) 0.199(3) 0.207(15) Uani 0.438(19) 1 d PD A 1
F3 F 0.6292(13) 0.5230(12) 0.255(2) 0.194(13) Uani 0.438(19) 1 d PD A 1
F4 F 0.4763(15) 0.5877(16) 0.1725(11) 0.129(8) Uani 0.438(19) 1 d PD A 1
F5 F 0.454(2) 0.5610(19) 0.3022(10) 0.151(9) Uani 0.438(19) 1 d PD A 1
F6 F 0.574(2) 0.642(3) 0.2866(15) 0.184(13) Uani 0.438(19) 1 d PD A 1
P1A P 0.5104(9) 0.6322(7) 0.2298(6) 0.0752(14) Uani 0.562(19) 1 d PD A 2
F1A F 0.6028(12) 0.6318(14) 0.1584(10) 0.165(8) Uani 0.562(19) 1 d PD A 2
F2A F 0.4864(17) 0.5493(10) 0.233(2) 0.236(12) Uani 0.562(19) 1 d PD A 2
F3A F 0.6083(14) 0.5663(15) 0.3003(8) 0.167(8) Uani 0.562(19) 1 d PD A 2
F4A F 0.4181(11) 0.6963(12) 0.1555(9) 0.140(8) Uani 0.562(19) 1 d PD A 2
F5A F 0.4230(14) 0.633(2) 0.3006(11) 0.187(8) Uani 0.562(19) 1 d PD A 2
F6A F 0.5309(16) 0.7199(11) 0.2214(17) 0.173(7) Uani 0.562(19) 1 d PD A 2
Cl1 Cl 0.15847(15) 0.12004(12) 0.52107(11) 0.0788(4) Uani 1 1 d . . .
C1S C 0.1730(5) 0.2317(4) 0.4800(4) 0.0623(14) Uani 1 1 d . . .
H1SA H 0.1791 0.2596 0.4158 0.075 Uiso 1 1 calc R . .
H1SB H 0.2438 0.2253 0.5038 0.075 Uiso 1 1 calc R . .
Cl2 Cl 0.05773(16) 0.30833(12) 0.50689(10) 0.0861(5) Uani 1 1 d . . .
Cl3 Cl 0.3866(2) -0.62941(17) 0.50770(16) 0.1298(8) Uani 1 1 d . . .
C2S C 0.3364(7) -0.5151(6) 0.4949(5) 0.111(3) Uani 1 1 d . . .
H2SA H 0.3614 -0.5147 0.5455 0.133 Uiso 1 1 calc R . .
H2SB H 0.3686 -0.4737 0.4417 0.133 Uiso 1 1 calc R . .
Cl4 Cl 0.1902(3) -0.4735(2) 0.4866(2) 0.2022(16) Uani 1 1 d . . .

loop_
_atom_site_aniso_label
_atom_site_aniso_U_11
_atom_site_aniso_U_22
_atom_site_aniso_U_33
_atom_site_aniso_U_23
_atom_site_aniso_U_13
_atom_site_aniso_U_12
Mo1 0.02705(19) 0.01828(17) 0.02093(17) -0.00888(14) -0.00052(13) -0.00301(14)
Mo2 0.02773(19) 0.01932(17) 0.02080(17) -0.00973(14) 0.00016(13) -0.00294(14)
N1 0.0307(18) 0.0193(16) 0.0192(15) -0.0085(13) -0.0018(13) -0.0032(14)
N2 0.0267(17) 0.0196(16) 0.0213(15) -0.0109(13) -0.0001(13) -0.0027(13)
N3 0.0301(18) 0.0249(17) 0.0295(17) -0.0132(14) -0.0014(14) -0.0051(14)
N4 0.0318(19) 0.0253(17) 0.0327(17) -0.0185(15) 0.0018(15) -0.0068(15)
N5 0.0328(18) 0.0220(17) 0.0214(16) -0.0074(14) -0.0026(14) -0.0027(14)
N6 0.0324(19) 0.0249(17) 0.0240(16) -0.0112(14) 0.0009(14) -0.0031(15)
N7 0.0301(18) 0.0231(17) 0.0306(17) -0.0118(14) -0.0004(14) -0.0084(14)
N8 0.0263(18) 0.0291(18) 0.0317(17) -0.0144(15) -0.0015(14) -0.0054(14)
O3 0.0322(17) 0.0441(19) 0.073(2) -0.0246(18) 0.0111(16) -0.0065(15)
O4 0.066(2) 0.0418(19) 0.0546(19) -0.0351(16) -0.0019(17) -0.0031(17)
O5 0.058(2) 0.0421(19) 0.064(2) -0.0286(17) -0.0314(18) 0.0175(16)
O6 0.084(3) 0.048(2) 0.069(2) -0.0327(19) 0.040(2) -0.012(2)
O7 0.059(2) 0.0230(16) 0.062(2) -0.0167(15) 0.0045(17) -0.0056(15)
O8 0.039(2) 0.078(3) 0.077(2) -0.053(2) -0.0173(18) 0.0185(18)
C1 0.027(2) 0.0195(19) 0.0230(18) -0.0101(16) 0.0004(16) -0.0072(16)
C2 0.027(2) 0.0197(19) 0.0263(19) -0.0123(16) -0.0004(16) -0.0047(16)
C3 0.038(2) 0.021(2) 0.0233(19) -0.0075(16) -0.0029(17) -0.0018(17)
C4 0.034(2) 0.028(2) 0.037(2) -0.0138(19) -0.0039(19) 0.0042(18)
C5 0.028(2) 0.0195(19) 0.0239(18) -0.0098(16) -0.0032(16) -0.0046(16)
C6 0.040(2) 0.024(2) 0.026(2) -0.0138(17) 0.0026(18) -0.0054(18)
C7 0.034(2) 0.030(2) 0.041(2) -0.023(2) 0.0035(19) 0.0009(18)
C30 0.031(2) 0.035(2) 0.037(2) -0.0215(19) 0.0014(18) -0.0114(19)
C31 0.025(2) 0.033(2) 0.032(2) -0.0184(18) -0.0012(17) -0.0062(17)
C32 0.036(2) 0.025(2) 0.052(3) -0.017(2) 0.003(2) -0.0059(19)
C33 0.037(3) 0.039(3) 0.056(3) -0.019(2) 0.008(2) -0.018(2)
C34 0.029(2) 0.036(2) 0.047(3) -0.022(2) 0.0027(19) -0.0048(19)
C35 0.031(2) 0.031(2) 0.039(2) -0.0162(19) -0.0015(19) -0.0044(18)
C36 0.032(2) 0.034(2) 0.034(2) -0.0137(19) 0.0020(18) -0.0110(19)
C37 0.038(3) 0.045(3) 0.069(3) -0.026(3) 0.006(2) 0.001(2)
C41 0.030(2) 0.029(2) 0.037(2) -0.0193(19) 0.0033(18) -0.0106(18)
C42 0.044(3) 0.033(2) 0.030(2) -0.0185(19) 0.0014(19) -0.014(2)
C43 0.047(3) 0.028(2) 0.041(2) -0.016(2) -0.005(2) -0.008(2)
C44 0.043(3) 0.037(2) 0.045(2) -0.029(2) 0.002(2) -0.012(2)
C45 0.049(3) 0.040(3) 0.040(2) -0.023(2) -0.010(2) -0.007(2)
C46 0.041(3) 0.036(2) 0.041(2) -0.020(2) -0.009(2) -0.005(2)
C47 0.069(4) 0.046(3) 0.070(3) -0.043(3) -0.006(3) 0.005(3)
C50 0.038(2) 0.030(2) 0.0203(19) -0.0088(17) 0.0010(17) -0.0062(19)
C51 0.028(2) 0.028(2) 0.0196(18) -0.0080(16) 0.0026(16) -0.0023(17)
C52 0.040(2) 0.030(2) 0.034(2) -0.0165(19) -0.0037(19) -0.0046(19)
C53 0.038(2) 0.044(3) 0.038(2) -0.023(2) -0.008(2) -0.006(2)
C54 0.038(2) 0.035(2) 0.035(2) -0.016(2) -0.0063(19) 0.001(2)
C55 0.043(3) 0.028(2) 0.039(2) -0.0178(19) -0.003(2) 0.0004(19)
C56 0.037(2) 0.035(2) 0.032(2) -0.0186(19) -0.0046(18) -0.0059(19)
C57 0.076(4) 0.040(3) 0.076(4) -0.030(3) -0.033(3) 0.023(3)
C61 0.033(2) 0.036(2) 0.0227(19) -0.0144(18) -0.0007(17) -0.0055(18)
C62 0.043(3) 0.029(2) 0.036(2) -0.0145(19) 0.005(2) -0.0057(19)
C63 0.054(3) 0.040(3) 0.039(2) -0.015(2) 0.018(2) -0.015(2)
C64 0.051(3) 0.044(3) 0.039(2) -0.022(2) 0.014(2) -0.006(2)
C65 0.045(3) 0.030(2) 0.041(2) -0.017(2) 0.005(2) -0.004(2)
C66 0.037(2) 0.029(2) 0.034(2) -0.0115(19) 0.0030(19) -0.0056(19)
C67 0.103(5) 0.052(3) 0.097(5) -0.048(3) 0.050(4) -0.011(3)
C70 0.032(2) 0.028(2) 0.034(2) -0.0128(18) 0.0005(18) -0.0116(18)
C71 0.029(2) 0.025(2) 0.036(2) -0.0140(18) -0.0050(17) -0.0087(17)
C72 0.041(2) 0.031(2) 0.031(2) -0.0128(18) 0.0010(19) -0.0119(19)
C73 0.040(3) 0.033(2) 0.041(2) -0.021(2) 0.006(2) -0.008(2)
C74 0.038(2) 0.024(2) 0.048(3) -0.016(2) 0.000(2) -0.0083(19)
C75 0.045(3) 0.031(2) 0.042(2) -0.011(2) 0.009(2) -0.018(2)
C76 0.035(2) 0.028(2) 0.040(2) -0.0167(19) 0.0042(19) -0.0082(18)
C77 0.060(3) 0.028(2) 0.083(4) -0.029(3) 0.003(3) -0.006(2)
C81 0.026(2) 0.028(2) 0.037(2) -0.0152(18) -0.0002(18) -0.0060(17)
C82 0.037(3) 0.057(3) 0.030(2) -0.018(2) -0.004(2) -0.004(2)
C83 0.034(3) 0.068(3) 0.046(3) -0.032(3) 0.002(2) 0.000(2)
C84 0.034(2) 0.040(3) 0.053(3) -0.027(2) -0.010(2) 0.004(2)
C85 0.045(3) 0.047(3) 0.044(3) -0.027(2) -0.016(2) 0.003(2)
C86 0.039(3) 0.043(3) 0.042(2) -0.029(2) -0.002(2) -0.003(2)
C87 0.043(3) 0.095(5) 0.087(4) -0.060(4) -0.004(3) 0.016(3)
P1 0.082(3) 0.085(3) 0.0590(10) -0.0244(17) -0.0044(14) -0.039(3)
F1 0.129(12) 0.121(10) 0.070(8) 0.005(8) -0.012(8) -0.094(10)
F2 0.142(17) 0.076(12) 0.35(4) -0.09(2) -0.01(2) 0.015(11)
F3 0.087(10) 0.161(16) 0.19(2) 0.015(15) -0.007(12) -0.016(10)
F4 0.140(12) 0.18(2) 0.110(10) -0.081(12) -0.017(9) -0.072(14)
F5 0.198(19) 0.21(2) 0.090(9) -0.059(11) 0.062(10) -0.150(19)
F6 0.18(3) 0.30(4) 0.15(2) -0.15(3) -0.017(15) -0.10(3)
P1A 0.082(3) 0.085(3) 0.0590(10) -0.0244(17) -0.0044(14) -0.039(3)
F1A 0.144(12) 0.25(2) 0.162(15) -0.167(16) 0.054(10) -0.045(11)
F2A 0.31(2) 0.076(9) 0.33(3) -0.059(17) -0.14(2) -0.066(11)
F3A 0.137(11) 0.178(16) 0.084(8) -0.021(9) -0.045(7) 0.025(12)
F4A 0.110(9) 0.126(14) 0.107(8) 0.023(7) -0.029(6) -0.055(9)
F5A 0.182(13) 0.26(2) 0.147(11) -0.122(15) 0.084(10) -0.099(15)
F6A 0.191(14) 0.143(12) 0.25(2) -0.134(13) -0.002(14) -0.068(11)
Cl1 0.0873(11) 0.0791(11) 0.0863(11) -0.0454(9) 0.0089(9) -0.0371(9)
C1S 0.050(3) 0.075(4) 0.055(3) -0.024(3) 0.003(3) -0.020(3)
Cl2 0.0945(12) 0.0772(11) 0.0644(9) -0.0325(8) -0.0019(9) -0.0005(9)
Cl3 0.1095(17) 0.1216(18) 0.1186(17) -0.0561(15) -0.0142(14) 0.0167(14)
C2S 0.124(7) 0.109(6) 0.111(6) -0.060(5) 0.010(5) -0.040(5)
Cl4 0.119(2) 0.175(3) 0.210(3) -0.076(3) 0.007(2) 0.049(2)

loop_
_atom_type_symbol
_atom_type_description
_atom_type_scat_dispersion_real
_atom_type_scat_dispersion_imag
_atom_type_scat_source
C C 0.0033 0.0016 'International Tables Vol C Tables 4.2.6.8 and 6.1.1.4'
H H 0.0000 0.0000 'International Tables Vol C Tables 4.2.6.8 and 6.1.1.4'
N N 0.0061 0.0033 'International Tables Vol C Tables 4.2.6.8 and 6.1.1.4'
O O 0.0106 0.0060 'International Tables Vol C Tables 4.2.6.8 and 6.1.1.4'
F F 0.0171 0.0103 'International Tables Vol C Tables 4.2.6.8 and 6.1.1.4'
P P 0.1023 0.0942 'International Tables Vol C Tables 4.2.6.8 and 6.1.1.4'
Mo Mo -1.6832 0.6857 'International Tables Vol C Tables 4.2.6.8 and 6.1.1.4'
Cl Cl 0.1484 0.1585 'International Tables Vol C Tables 4.2.6.8 and 6.1.1.4'

loop_
_geom_angle_atom_site_label_1
_geom_angle_atom_site_label_2
_geom_angle_atom_site_label_3
_geom_angle
_geom_angle_site_symmetry_1
_geom_angle_site_symmetry_3
N7 Mo1 Mo2 91.20(9) . .
N7 Mo1 N5 90.19(12) . .
Mo2 Mo1 N5 91.79(8) . .
N7 Mo1 N1 92.64(11) . .
Mo2 Mo1 N1 92.19(8) . .
N5 Mo1 N1 175.07(12) . .
N7 Mo1 N3 174.76(12) . .
Mo2 Mo1 N3 93.89(8) . .
N5 Mo1 N3 88.43(12) . .
N1 Mo1 N3 88.40(11) . .
N4 Mo2 N2 93.61(12) . .
N4 Mo2 N6 89.66(12) . .
N2 Mo2 N6 173.52(12) . .
N4 Mo2 Mo1 90.81(8) . .
N2 Mo2 Mo1 92.70(8) . .
N6 Mo2 Mo1 92.85(8) . .
N4 Mo2 N8 175.90(12) . .
N2 Mo2 N8 87.24(11) . .
N6 Mo2 N8 89.11(12) . .
Mo1 Mo2 N8 93.15(9) . .
C1 N1 C2 117.9(3) . .
C1 N1 Mo1 118.2(2) . .
C2 N1 Mo1 123.9(2) . .
C1 N2 C5 118.2(3) . .
C1 N2 Mo2 118.9(2) . .
C5 N2 Mo2 122.8(2) . .
C30 N3 C31 118.4(3) . .
C30 N3 Mo1 114.9(3) . .
C31 N3 Mo1 126.3(2) . .
C30 N4 C41 118.9(3) . .
C30 N4 Mo2 119.6(2) . .
C41 N4 Mo2 120.1(2) . .
C50 N5 C51 118.4(3) . .
C50 N5 Mo1 117.7(2) . .
C51 N5 Mo1 122.6(2) . .
C50 N6 C61 119.2(3) . .
C50 N6 Mo2 117.2(2) . .
C61 N6 Mo2 123.4(2) . .
C70 N7 C71 119.1(3) . .
C70 N7 Mo1 119.0(2) . .
C71 N7 Mo1 120.5(2) . .
C70 N8 C81 119.1(3) . .
C70 N8 Mo2 116.4(3) . .
C81 N8 Mo2 123.9(2) . .
C34 O3 C37 117.2(3) . .
C44 O4 C47 116.1(3) . .
C54 O5 C57 117.7(4) . .
C64 O6 C67 117.2(4) . .
C74 O7 C77 115.8(3) . .
C84 O8 C87 117.5(4) . .
N1 C1 N2 117.9(3) . .
N1 C1 C1 121.6(4) . 2_556
N2 C1 C1 120.5(4) . 2_556
C5 C2 C3 119.2(3) 2_556 .
C5 C2 N1 120.9(3) 2_556 .
C3 C2 N1 119.9(3) . .
C4 C3 C2 120.7(4) . .
C3 C4 C7 120.3(4) . 2_556
C2 C5 C6 119.2(3) 2_556 .
C2 C5 N2 120.8(3) 2_556 .
C6 C5 N2 120.0(3) . .
C7 C6 C5 121.0(4) . .
C6 C7 C4 119.5(4) . 2_556
N3 C30 N4 120.6(4) . .
C36 C31 C32 118.2(4) . .
C36 C31 N3 119.7(3) . .
C32 C31 N3 122.0(3) . .
C33 C32 C31 120.4(4) . .
C34 C33 C32 120.5(4) . .
O3 C34 C33 115.4(4) . .
O3 C34 C35 124.4(4) . .
C33 C34 C35 120.1(4) . .
C34 C35 C36 118.9(4) . .
C31 C36 C35 121.9(4) . .
C46 C41 C42 119.7(4) . .
C46 C41 N4 121.8(4) . .
C42 C41 N4 118.0(3) . .
C41 C42 C43 120.7(4) . .
C44 C43 C42 119.2(4) . .
O4 C44 C43 123.9(4) . .
O4 C44 C45 115.8(4) . .
C43 C44 C45 120.3(4) . .
C44 C45 C46 120.3(4) . .
C41 C46 C45 119.7(4) . .
N6 C50 N5 120.1(3) . .
C52 C51 C56 118.8(4) . .
C52 C51 N5 121.1(3) . .
C56 C51 N5 120.0(3) . .
C53 C52 C51 120.1(4) . .
C54 C53 C52 120.3(4) . .
O5 C54 C55 124.7(4) . .
O5 C54 C53 115.2(4) . .
C55 C54 C53 120.1(4) . .
C54 C55 C56 119.6(4) . .
C55 C56 C51 120.9(4) . .
C66 C61 C62 118.2(4) . .
C66 C61 N6 119.4(3) . .
C62 C61 N6 122.2(4) . .
C63 C62 C61 119.7(4) . .
C64 C63 C62 120.5(4) . .
O6 C64 C65 124.3(4) . .
O6 C64 C63 115.3(4) . .
C65 C64 C63 120.4(4) . .
C64 C65 C66 118.7(4) . .
C65 C66 C61 122.3(4) . .
N8 C70 N7 120.1(4) . .
C72 C71 C76 119.2(4) . .
C72 C71 N7 119.2(3) . .
C76 C71 N7 121.1(3) . .
C73 C72 C71 120.6(4) . .
C74 C73 C72 119.9(4) . .
O7 C74 C73 124.6(4) . .
O7 C74 C75 115.6(4) . .
C73 C74 C75 119.8(4) . .
C76 C75 C74 120.2(4) . .
C75 C76 C71 120.2(4) . .
C82 C81 C86 118.7(4) . .
C82 C81 N8 120.5(4) . .
C86 C81 N8 120.5(4) . .
C81 C82 C83 121.3(4) . .
C84 C83 C82 119.7(4) . .
C83 C84 O8 123.5(4) . .
C83 C84 C85 120.1(4) . .
O8 C84 C85 116.4(4) . .
C84 C85 C86 119.9(4) . .
C81 C86 C85 120.2(4) . .
F5 P1 F4 84.4(10) . .
F5 P1 F6 94.7(13) . .
F4 P1 F6 178.9(14) . .
F5 P1 F2 90.4(15) . .
F4 P1 F2 89.2(15) . .
F6 P1 F2 90.2(17) . .
F5 P1 F3 91.2(14) . .
F4 P1 F3 89.5(13) . .
F6 P1 F3 91.1(15) . .
F2 P1 F3 177.8(16) . .
F5 P1 F1 175.8(12) . .
F4 P1 F1 91.5(8) . .
F6 P1 F1 89.4(9) . .
F2 P1 F1 90.4(10) . .
F3 P1 F1 87.8(8) . .
F5A P1A F2A 90.3(11) . .
F5A P1A F6A 90.8(11) . .
F2A P1A F6A 176.5(12) . .
F5A P1A F4A 92.0(11) . .
F2A P1A F4A 86.8(10) . .
F6A P1A F4A 89.8(10) . .
F5A P1A F3A 91.4(11) . .
F2A P1A F3A 92.3(13) . .
F6A P1A F3A 91.0(10) . .
F4A P1A F3A 176.5(11) . .
F5A P1A F1A 178.4(11) . .
F2A P1A F1A 90.8(9) . .
F6A P1A F1A 88.3(7) . .
F4A P1A F1A 89.2(7) . .
F3A P1A F1A 87.4(7) . .
Cl1 C1S Cl2 113.0(3) . .
Cl4 C2S Cl3 110.8(5) . .

loop_
_geom_bond_atom_site_label_1
_geom_bond_atom_site_label_2
_geom_bond_distance
_geom_bond_site_symmetry_2
Mo1 N7 2.111(3) .
Mo1 Mo2 2.1245(5) .
Mo1 N5 2.128(3) .
Mo1 N1 2.143(3) .
Mo1 N3 2.144(3) .
Mo2 N4 2.109(3) .
Mo2 N2 2.117(3) .
Mo2 N6 2.117(3) .
Mo2 N8 2.137(3) .
N1 C1 1.344(4) .
N1 C2 1.409(4) .
N2 C1 1.350(4) .
N2 C5 1.412(4) .
N3 C30 1.325(5) .
N3 C31 1.424(5) .
N4 C30 1.326(5) .
N4 C41 1.439(4) .
N5 C50 1.329(5) .
N5 C51 1.422(5) .
N6 C50 1.327(5) .
N6 C61 1.425(5) .
N7 C70 1.332(5) .
N7 C71 1.429(5) .
N8 C70 1.309(5) .
N8 C81 1.443(5) .
O3 C34 1.372(5) .
O3 C37 1.412(5) .
O4 C44 1.371(5) .
O4 C47 1.422(5) .
O5 C54 1.367(5) .
O5 C57 1.423(5) .
O6 C64 1.371(5) .
O6 C67 1.433(6) .
O7 C74 1.372(5) .
O7 C77 1.428(5) .
O8 C84 1.375(5) .
O8 C87 1.428(6) .
C1 C1 1.446(7) 2_556
C2 C5 1.390(5) 2_556
C2 C3 1.398(5) .
C3 C4 1.376(5) .
C4 C7 1.382(6) 2_556
C5 C2 1.390(5) 2_556
C5 C6 1.399(5) .
C6 C7 1.378(5) .
C7 C4 1.382(6) 2_556
C31 C36 1.383(5) .
C31 C32 1.387(5) .
C32 C33 1.386(6) .
C33 C34 1.377(6) .
C34 C35 1.378(6) .
C35 C36 1.388(5) .
C41 C46 1.375(5) .
C41 C42 1.383(6) .
C42 C43 1.393(5) .
C43 C44 1.375(6) .
C44 C45 1.379(6) .
C45 C46 1.392(6) .
C51 C52 1.389(5) .
C51 C56 1.394(5) .
C52 C53 1.384(6) .
C53 C54 1.384(6) .
C54 C55 1.378(6) .
C55 C56 1.382(6) .
C61 C66 1.381(5) .
C61 C62 1.391(5) .
C62 C63 1.387(6) .
C63 C64 1.379(6) .
C64 C65 1.371(6) .
C65 C66 1.377(5) .
C71 C72 1.385(5) .
C71 C76 1.390(5) .
C72 C73 1.383(5) .
C73 C74 1.376(6) .
C74 C75 1.389(6) .
C75 C76 1.376(5) .
C81 C82 1.371(6) .
C81 C86 1.382(6) .
C82 C83 1.379(6) .
C83 C84 1.362(6) .
C84 C85 1.378(6) .
C85 C86 1.387(6) .
P1 F5 1.517(12) .
P1 F4 1.526(12) .
P1 F6 1.535(13) .
P1 F2 1.537(13) .
P1 F3 1.543(13) .
P1 F1 1.554(10) .
P1A F5A 1.503(11) .
P1A F2A 1.507(10) .
P1A F6A 1.526(11) .
P1A F4A 1.535(11) .
P1A F3A 1.543(11) .
P1A F1A 1.547(9) .
Cl1 C1S 1.733(6) .
C1S Cl2 1.749(5) .
Cl3 C2S 1.732(8) .
C2S Cl4 1.699(8) .
